data_7210730
loop_
_publ_author_name
'Zhang, Shu-Quan'
'Jiang, Fei-Long'
'Wu, Ming-Yan'
'Chen, Lian'
'Luo, Jun-Hua'
'Hong, Mao-Chun'

_publ_section_title
;
 pH modulated assembly in the mixed-ligand system Cd(ii)--dpstc--phen:
 structural diversity and luminescent properties
;
_journal_issue 19
_journal_name_full CrystEngComm
_journal_page_first 3992
_journal_paper_doi 10.1039/c3ce27108k
_journal_volume 15
_journal_year 2013
_chemical_formula_sum 'C40 H24 Cd2 N4 O11 S'
_chemical_formula_weight 993.49
_chemical_name_systematic
;
?
;
_space_group_IT_number 14
_symmetry_cell_setting monoclinic
_symmetry_space_group_name_Hall '-P 2yn'
_symmetry_space_group_name_H-M 'P 1 21/n 1'
_atom_sites_solution_hydrogens geom
_atom_sites_solution_primary direct
_atom_sites_solution_secondary difmap
_audit_creation_method SHELXL-97
_cell_angle_alpha 90
_cell_angle_beta 105.170(4)
_cell_angle_gamma 90
_cell_formula_units_Z 4
_cell_length_a 11.8489(7)
_cell_length_b 16.7123(6)
_cell_length_c 18.8636(11)
_cell_measurement_reflns_used 8330
_cell_measurement_temperature 293(2)
_cell_measurement_theta_max 27.4835
_cell_measurement_theta_min 2.1574
_cell_volume 3605.2(3)
_computing_cell_refinement 'CrystalClear (Rigaku Inc., 2007)'
_computing_data_collection 'CrystalClear (Rigaku Inc., 2007)'
_computing_data_reduction 'CrystalClear (Rigaku Inc., 2007)'
_computing_molecular_graphics 'Bruker SHELXTL'
_computing_publication_material 'Bruker SHELXTL'
_computing_structure_refinement 'SHELXL-97 (Sheldrick, 1997)'
_computing_structure_solution 'SHELXS-97 (Sheldrick, 1990)'
_diffrn_ambient_temperature 293(2)
_diffrn_measured_fraction_theta_full 0.996
_diffrn_measured_fraction_theta_max 0.996
_diffrn_measurement_device_type \w
_diffrn_radiation_monochromator graphite
_diffrn_radiation_source 'fine-focus sealed tube'
_diffrn_radiation_type MoK\a
_diffrn_radiation_wavelength 0.71073
_diffrn_reflns_av_R_equivalents 0.0376
_diffrn_reflns_av_sigmaI/netI 0.0426
_diffrn_reflns_limit_h_max 14
_diffrn_reflns_limit_h_min -15
_diffrn_reflns_limit_k_max 21
_diffrn_reflns_limit_k_min -21
_diffrn_reflns_limit_l_max 22
_diffrn_reflns_limit_l_min -24
_diffrn_reflns_number 27780
_diffrn_reflns_theta_full 27.47
_diffrn_reflns_theta_max 27.47
_diffrn_reflns_theta_min 2.16
_exptl_absorpt_coefficient_mu 1.310
_exptl_absorpt_correction_T_max 1.0000
_exptl_absorpt_correction_T_min 0.6065
_exptl_absorpt_correction_type multi-scan
_exptl_absorpt_process_details '(CrystalClear; Rigaku, 2000)'
_exptl_crystal_colour yellow
_exptl_crystal_density_diffrn 1.830
_exptl_crystal_density_method 'not measured'
_exptl_crystal_description block
_exptl_crystal_F_000 1968
_exptl_crystal_size_max 0.36
_exptl_crystal_size_mid 0.28
_exptl_crystal_size_min 0.25
_refine_diff_density_max 0.662
_refine_diff_density_min -0.802
_refine_diff_density_rms 0.094
_refine_ls_extinction_method none
_refine_ls_goodness_of_fit_ref 1.077
_refine_ls_hydrogen_treatment constr
_refine_ls_matrix_type full
_refine_ls_number_parameters 525
_refine_ls_number_reflns 8229
_refine_ls_number_restraints 0
_refine_ls_restrained_S_all 1.077
_refine_ls_R_factor_all 0.0519
_refine_ls_R_factor_gt 0.0394
_refine_ls_shift/su_max 0.001
_refine_ls_shift/su_mean 0.000
_refine_ls_structure_factor_coef Fsqd
_refine_ls_weighting_details 'calc w=1/[\s^2^(Fo^2^)+(0.0445P)^2^+0.0000P] where P=(Fo^2^+2Fc^2^)/3'
_refine_ls_weighting_scheme calc
_refine_ls_wR_factor_gt 0.0888
_refine_ls_wR_factor_ref 0.0973
_reflns_number_gt 6858
_reflns_number_total 8229
_reflns_threshold_expression >2sigma(I)
_cod_data_source_file c3ce27108k.txt
_cod_data_source_block compound3
_cod_depositor_comments
;
The following automatic conversions were performed:

'_symmetry_cell_setting' value 'Monoclinic' changed to 'monoclinic'
according to /home/saulius/struct/CIF-dictionaries/cif_core.dic
dictionary named 'cif_core.dic' version 2.4.2 from
2011-04-26.

'_exptl_absorpt_correction_type' value 'Multi-scan'
changed to 'multi-scan' according to
/home/saulius/struct/CIF-dictionaries/cif_core.dic dictionary named
'cif_core.dic' version 2.4.2 from 2011-04-26.

Automatic conversion script
Id: cif_fix_values 1891 2012-01-12 08:04:46Z andrius 
;
_cod_original_sg_symbol_H-M P21/n
_cod_database_code 7210730

loop_
_symmetry_equiv_pos_as_xyz
'x, y, z'
'-x+1/2, y+1/2, -z+1/2'
'-x, -y, -z'
'x-1/2, -y-1/2, z-1/2'

loop_
_atom_site_label
_atom_site_type_symbol
_atom_site_fract_x
_atom_site_fract_y
_atom_site_fract_z
_atom_site_U_iso_or_equiv
_atom_site_adp_type
_atom_site_occupancy
_atom_site_symmetry_multiplicity
_atom_site_calc_flag
_atom_site_refinement_flags
Cd1 Cd 0.02556(2) 0.443487(14) 0.109917(13) 0.03468(8) Uani 1 1 d .
S1 S 0.33631(8) 0.08829(5) -0.01892(4) 0.03432(18) Uani 1 1 d .
O1 O 0.3858(2) 0.37211(16) 0.10782(14) 0.0495(7) Uani 1 1 d .
N1 N 0.5690(3) 0.5313(2) 0.19241(16) 0.0436(7) Uani 1 1 d .
C1 C 0.2542(3) 0.17788(18) -0.02626(16) 0.0310(7) Uani 1 1 d .
Cd2 Cd 0.37674(2) 0.486582(15) 0.173657(14) 0.03919(9) Uani 1 1 d .
O2 O 0.2232(2) 0.44051(14) 0.06823(13) 0.0441(6) Uani 1 1 d .
N2 N 0.3692(2) 0.61754(18) 0.13936(16) 0.0406(7) Uani 1 1 d .
C2 C 0.2971(3) 0.24059(19) 0.02062(16) 0.0322(7) Uani 1 1 d .
H2 H 0.3675 0.2350 0.0563 0.039 Uiso 1 1 calc R
O3 O 0.0680(3) 0.44026(15) -0.10049(14) 0.0518(7) Uani 1 1 d .
N3 N 0.0491(3) 0.30765(17) 0.14396(15) 0.0402(7) Uani 1 1 d .
C3 C 0.2352(3) 0.31229(18) 0.01473(16) 0.0297(6) Uani 1 1 d .
O4 O -0.0166(2) 0.40614(17) -0.01332(14) 0.0496(7) Uani 1 1 d .
N4 N -0.1612(3) 0.3838(2) 0.09258(16) 0.0444(7) Uani 1 1 d .
C4 C 0.1284(3) 0.31993(19) -0.03853(16) 0.0312(7) Uani 1 1 d .
O5 O 0.4621(2) -0.03779(18) 0.25662(13) 0.0489(6) Uani 1 1 d .
C5 C 0.0866(3) 0.2560(2) -0.08488(17) 0.0372(7) Uani 1 1 d .
H5 H 0.0154 0.2608 -0.1200 0.045 Uiso 1 1 calc R
O6 O 0.3032(2) -0.02224(17) 0.29344(12) 0.0454(6) Uani 1 1 d .
C6 C 0.1489(3) 0.1850(2) -0.07989(17) 0.0367(7) Uani 1 1 d .
H6 H 0.1207 0.1429 -0.1119 0.044 Uiso 1 1 calc R
O7 O 0.1370(2) -0.17169(16) 0.19478(14) 0.0512(7) Uani 1 1 d .
C7 C 0.0559(3) 0.3952(2) -0.04971(17) 0.0370(8) Uani 1 1 d .
O8 O 0.0509(2) -0.05777(16) 0.21219(14) 0.0482(6) Uani 1 1 d .
C8 C 0.2845(3) 0.37974(19) 0.06642(17) 0.0333(7) Uani 1 1 d .
O9 O 0.4564(2) 0.10700(15) 0.01586(14) 0.0449(6) Uani 1 1 d .
C9 C 0.2798(3) 0.02961(19) 0.04234(17) 0.0335(7) Uani 1 1 d .
O10 O 0.3052(2) 0.04992(14) -0.08951(13) 0.0458(6) Uani 1 1 d .
C10 C 0.3389(3) 0.02433(19) 0.11586(17) 0.0342(7) Uani 1 1 d .
H10 H 0.4116 0.0485 0.1332 0.041 Uiso 1 1 calc R
O11 O 0.0028(5) -0.2479(3) 0.2828(2) 0.147(2) Uani 1 1 d .
C11 C 0.2885(3) -0.01772(19) 0.16398(17) 0.0317(7) Uani 1 1 d .
C12 C 0.1740(3) -0.0084(2) 0.01480(19) 0.0395(8) Uani 1 1 d .
H12 H 0.1360 -0.0051 -0.0349 0.047 Uiso 1 1 calc R
C13 C 0.1251(3) -0.0515(2) 0.06206(18) 0.0395(8) Uani 1 1 d .
H13 H 0.0546 -0.0782 0.0437 0.047 Uiso 1 1 calc R
C14 C 0.1805(3) -0.05515(19) 0.13694(17) 0.0331(7) Uani 1 1 d .
C15 C 0.1199(3) -0.0997(2) 0.18598(17) 0.0359(7) Uani 1 1 d .
C16 C 0.3560(3) -0.0259(2) 0.24281(18) 0.0355(7) Uani 1 1 d .
C17 C 0.6668(4) 0.4893(3) 0.2200(2) 0.0598(11) Uani 1 1 d .
H17 H 0.6606 0.4349 0.2285 0.072 Uiso 1 1 calc R
C18 C 0.7750(4) 0.5232(4) 0.2363(2) 0.0732(15) Uani 1 1 d .
H18 H 0.8410 0.4916 0.2540 0.088 Uiso 1 1 calc R
C19 C 0.7867(4) 0.6026(4) 0.2269(2) 0.0721(16) Uani 1 1 d .
H19 H 0.8608 0.6256 0.2376 0.086 Uiso 1 1 calc R
C20 C 0.6872(4) 0.6504(3) 0.2010(2) 0.0562(11) Uani 1 1 d .
C21 C 0.6889(5) 0.7357(3) 0.1931(2) 0.0735(15) Uani 1 1 d .
H21 H 0.7601 0.7625 0.2073 0.088 Uiso 1 1 calc R
C22 C 0.5914(5) 0.7779(3) 0.1661(3) 0.0780(16) Uani 1 1 d .
H22 H 0.5961 0.8331 0.1608 0.094 Uiso 1 1 calc R
C23 C 0.4798(4) 0.7391(2) 0.1451(2) 0.0548(10) Uani 1 1 d .
C24 C 0.3746(5) 0.7804(3) 0.1151(2) 0.0714(14) Uani 1 1 d .
H24 H 0.3754 0.8354 0.1076 0.086 Uiso 1 1 calc R
C25 C 0.2713(5) 0.7394(3) 0.0971(2) 0.0698(13) Uani 1 1 d .
H25 H 0.2015 0.7658 0.0761 0.084 Uiso 1 1 calc R
C26 C 0.2721(4) 0.6581(3) 0.1105(2) 0.0558(10) Uani 1 1 d .
H26 H 0.2013 0.6307 0.0987 0.067 Uiso 1 1 calc R
C27 C 0.5786(3) 0.6111(2) 0.18316(18) 0.0413(8) Uani 1 1 d .
C28 C 0.4729(3) 0.6562(2) 0.15560(17) 0.0393(8) Uani 1 1 d .
C29 C 0.1499(4) 0.2706(2) 0.1707(2) 0.0502(9) Uani 1 1 d .
H29 H 0.2181 0.3009 0.1812 0.060 Uiso 1 1 calc R
C30 C 0.1591(5) 0.1885(3) 0.1839(2) 0.0685(14) Uani 1 1 d .
H30 H 0.2319 0.1649 0.2026 0.082 Uiso 1 1 calc R
C31 C 0.0605(6) 0.1436(3) 0.1691(2) 0.0773(17) Uani 1 1 d .
H31 H 0.0651 0.0886 0.1770 0.093 Uiso 1 1 calc R
C32 C -0.0480(5) 0.1805(2) 0.1420(2) 0.0584(12) Uani 1 1 d .
C33 C -0.1564(6) 0.1377(3) 0.1269(3) 0.0831(19) Uani 1 1 d .
H33 H -0.1550 0.0829 0.1356 0.100 Uiso 1 1 calc R
C34 C -0.2589(6) 0.1738(4) 0.1009(3) 0.090(2) Uani 1 1 d .
H34 H -0.3272 0.1437 0.0909 0.108 Uiso 1 1 calc R
C35 C -0.2657(4) 0.2586(3) 0.0878(2) 0.0664(14) Uani 1 1 d .
C36 C -0.3704(5) 0.2998(5) 0.0608(3) 0.091(2) Uani 1 1 d .
H36 H -0.4410 0.2722 0.0503 0.109 Uiso 1 1 calc R
C37 C -0.3698(4) 0.3795(5) 0.0500(3) 0.0852(19) Uani 1 1 d .
H37 H -0.4400 0.4065 0.0317 0.102 Uiso 1 1 calc R
C38 C -0.2637(4) 0.4222(3) 0.0661(2) 0.0618(12) Uani 1 1 d .
H38 H -0.2642 0.4771 0.0585 0.074 Uiso 1 1 calc R
C39 C -0.1614(3) 0.3045(3) 0.10261(18) 0.0471(9) Uani 1 1 d .
C40 C -0.0506(4) 0.2635(2) 0.12995(18) 0.0440(9) Uani 1 1 d .
H11A H 0.0543 -0.2304 0.2534 0.16(3) Uiso 1 1 d R
H11B H 0.0201 -0.2170 0.3237 0.16(3) Uiso 1 1 d R

loop_
_atom_site_aniso_label
_atom_site_aniso_U_11
_atom_site_aniso_U_22
_atom_site_aniso_U_33
_atom_site_aniso_U_23
_atom_site_aniso_U_13
_atom_site_aniso_U_12
Cd1 0.03318(14) 0.02970(14) 0.03756(15) 0.00067(9) 0.00287(11) 0.00164(9)
S1 0.0408(5) 0.0264(4) 0.0374(4) 0.0017(3) 0.0131(4) 0.0018(3)
O1 0.0345(13) 0.0453(15) 0.0594(16) -0.0227(12) -0.0043(12) 0.0036(11)
N1 0.0347(16) 0.0510(19) 0.0463(17) -0.0033(14) 0.0124(14) -0.0014(14)
C1 0.0351(17) 0.0264(15) 0.0321(16) 0.0003(12) 0.0096(13) 0.0004(13)
Cd2 0.03997(16) 0.03576(15) 0.04210(16) -0.00906(10) 0.01117(12) -0.01051(11)
O2 0.0450(14) 0.0338(14) 0.0467(14) -0.0101(11) -0.0003(12) 0.0041(11)
N2 0.0352(15) 0.0390(16) 0.0476(17) -0.0044(13) 0.0107(13) -0.0046(13)
C2 0.0311(16) 0.0297(16) 0.0326(16) 0.0000(13) 0.0026(13) -0.0008(13)
O3 0.0710(19) 0.0386(15) 0.0454(15) 0.0089(11) 0.0149(13) 0.0190(13)
N3 0.0489(18) 0.0326(15) 0.0401(16) 0.0017(12) 0.0133(14) 0.0009(13)
C3 0.0296(15) 0.0281(16) 0.0301(15) -0.0015(12) 0.0053(13) -0.0012(13)
O4 0.0357(13) 0.0607(18) 0.0503(15) -0.0137(13) 0.0078(11) 0.0082(12)
N4 0.0346(16) 0.057(2) 0.0411(16) -0.0027(14) 0.0095(13) -0.0017(15)
C4 0.0329(16) 0.0302(16) 0.0295(16) -0.0013(13) 0.0063(13) 0.0008(13)
O5 0.0312(13) 0.0721(19) 0.0404(14) 0.0043(13) 0.0036(11) 0.0002(13)
C5 0.0346(17) 0.0378(19) 0.0326(17) -0.0015(14) -0.0028(14) 0.0007(14)
O6 0.0368(13) 0.0653(18) 0.0333(13) 0.0007(12) 0.0077(11) 0.0033(12)
C6 0.0392(18) 0.0306(17) 0.0355(17) -0.0071(14) 0.0014(14) -0.0022(14)
O7 0.0620(18) 0.0384(14) 0.0554(16) 0.0029(12) 0.0196(14) -0.0073(13)
C7 0.0350(18) 0.0373(19) 0.0326(17) -0.0052(14) -0.0019(14) 0.0051(14)
O8 0.0374(14) 0.0579(18) 0.0507(15) -0.0035(12) 0.0140(12) -0.0007(12)
C8 0.0321(16) 0.0306(17) 0.0346(17) -0.0052(13) 0.0040(14) -0.0027(13)
O9 0.0373(13) 0.0385(14) 0.0596(16) 0.0057(12) 0.0139(12) 0.0013(11)
C9 0.0395(18) 0.0245(15) 0.0365(17) 0.0033(13) 0.0101(14) 0.0030(14)
O10 0.0692(18) 0.0346(13) 0.0376(13) -0.0052(10) 0.0210(12) 0.0018(12)
C10 0.0319(17) 0.0309(17) 0.0372(17) -0.0002(13) 0.0046(14) -0.0031(13)
O11 0.172(5) 0.196(6) 0.078(3) -0.029(3) 0.040(3) -0.138(4)
C11 0.0296(16) 0.0302(17) 0.0327(16) -0.0006(13) 0.0035(13) 0.0008(13)
C12 0.0401(19) 0.0390(19) 0.0350(17) 0.0008(14) 0.0020(15) -0.0028(15)
C13 0.0329(17) 0.042(2) 0.0398(18) -0.0032(15) 0.0033(15) -0.0098(15)
C14 0.0321(17) 0.0298(16) 0.0363(17) -0.0037(13) 0.0071(14) -0.0018(13)
C15 0.0319(17) 0.0388(19) 0.0344(17) -0.0028(14) 0.0043(14) -0.0079(15)
C16 0.0326(17) 0.0327(17) 0.0376(18) 0.0007(14) 0.0028(14) -0.0078(14)
C17 0.051(3) 0.069(3) 0.061(3) 0.001(2) 0.018(2) 0.016(2)
C18 0.036(2) 0.123(5) 0.058(3) 0.004(3) 0.010(2) 0.015(3)
C19 0.033(2) 0.133(5) 0.052(3) -0.007(3) 0.0144(19) -0.021(3)
C20 0.047(2) 0.082(3) 0.043(2) -0.007(2) 0.0182(18) -0.025(2)
C21 0.082(4) 0.077(4) 0.065(3) -0.010(3) 0.026(3) -0.055(3)
C22 0.114(5) 0.059(3) 0.066(3) -0.003(2) 0.031(3) -0.041(3)
C23 0.078(3) 0.041(2) 0.049(2) -0.0009(18) 0.023(2) -0.011(2)
C24 0.116(4) 0.040(2) 0.066(3) 0.002(2) 0.038(3) 0.011(3)
C25 0.079(3) 0.067(3) 0.066(3) 0.007(2) 0.024(3) 0.028(3)
C26 0.050(2) 0.066(3) 0.052(2) -0.005(2) 0.0152(19) 0.006(2)
C27 0.0393(19) 0.050(2) 0.0374(18) -0.0051(16) 0.0146(15) -0.0121(16)
C28 0.045(2) 0.041(2) 0.0334(17) -0.0053(14) 0.0131(15) -0.0077(16)
C29 0.056(2) 0.046(2) 0.047(2) 0.0068(17) 0.0120(18) 0.0124(19)
C30 0.099(4) 0.054(3) 0.059(3) 0.023(2) 0.033(3) 0.034(3)
C31 0.150(5) 0.036(2) 0.062(3) 0.010(2) 0.055(3) 0.011(3)
C32 0.103(4) 0.036(2) 0.043(2) -0.0025(17) 0.032(2) -0.018(2)
C33 0.145(6) 0.060(3) 0.059(3) -0.019(2) 0.054(4) -0.051(4)
C34 0.122(5) 0.097(5) 0.063(3) -0.028(3) 0.046(3) -0.077(4)
C35 0.065(3) 0.094(4) 0.044(2) -0.016(2) 0.022(2) -0.040(3)
C36 0.054(3) 0.158(7) 0.065(3) -0.019(4) 0.023(3) -0.046(4)
C37 0.036(2) 0.155(6) 0.064(3) -0.007(4) 0.013(2) 0.006(3)
C38 0.042(2) 0.092(4) 0.053(2) -0.003(2) 0.0151(19) 0.006(2)
C39 0.050(2) 0.059(3) 0.0346(18) -0.0110(17) 0.0150(16) -0.0209(19)
C40 0.060(2) 0.0372(19) 0.0384(19) -0.0035(15) 0.0199(17) -0.0127(18)

loop_
_atom_type_symbol
_atom_type_description
_atom_type_scat_dispersion_real
_atom_type_scat_dispersion_imag
_atom_type_scat_source
C C 0.0033 0.0016 'International Tables Vol C Tables 4.2.6.8 and 6.1.1.4'
H H 0.0000 0.0000 'International Tables Vol C Tables 4.2.6.8 and 6.1.1.4'
N N 0.0061 0.0033 'International Tables Vol C Tables 4.2.6.8 and 6.1.1.4'
O O 0.0106 0.0060 'International Tables Vol C Tables 4.2.6.8 and 6.1.1.4'
S S 0.1246 0.1234 'International Tables Vol C Tables 4.2.6.8 and 6.1.1.4'
Cd Cd -0.8075 1.2024 'International Tables Vol C Tables 4.2.6.8 and 6.1.1.4'

loop_
_geom_angle_atom_site_label_1
_geom_angle_atom_site_label_2
_geom_angle_atom_site_label_3
_geom_angle
_geom_angle_site_symmetry_1
_geom_angle_site_symmetry_3
O3 Cd1 O4 100.50(9) 3_565 .
O3 Cd1 N3 152.35(10) 3_565 .
O4 Cd1 N3 89.60(10) . .
O3 Cd1 N4 85.92(11) 3_565 .
O4 Cd1 N4 78.53(9) . .
N3 Cd1 N4 70.83(11) . .
O3 Cd1 O6 98.99(10) 3_565 2
O4 Cd1 O6 137.26(8) . 2
N3 Cd1 O6 90.38(10) . 2
N4 Cd1 O6 140.67(9) . 2
O3 Cd1 O5 82.41(9) 3_565 2
O4 Cd1 O5 167.77(9) . 2
N3 Cd1 O5 82.80(10) . 2
N4 Cd1 O5 89.89(9) . 2
O6 Cd1 O5 52.75(8) 2 2
O10 S1 O9 120.22(16) . .
O10 S1 C1 107.61(15) . .
O9 S1 C1 108.05(15) . .
O10 S1 C9 107.93(15) . .
O9 S1 C9 108.69(15) . .
C1 S1 C9 103.00(15) . .
C8 O1 Cd2 94.5(2) . .
C17 N1 C27 118.2(4) . .
C17 N1 Cd2 127.0(3) . .
C27 N1 Cd2 114.1(2) . .
C2 C1 C6 120.7(3) . .
C2 C1 S1 119.3(2) . .
C6 C1 S1 119.9(2) . .
O8 Cd2 N2 124.85(10) 2 .
O8 Cd2 O1 100.65(10) 2 .
N2 Cd2 O1 130.56(10) . .
O8 Cd2 N1 81.17(10) 2 .
N2 Cd2 N1 72.52(11) . .
O1 Cd2 N1 99.58(10) . .
O8 Cd2 O6 82.61(8) 2 2
N2 Cd2 O6 99.37(10) . 2
O1 Cd2 O6 105.16(9) . 2
N1 Cd2 O6 152.49(9) . 2
O8 Cd2 O2 134.35(9) 2 .
N2 Cd2 O2 96.10(9) . .
O1 Cd2 O2 55.09(8) . .
N1 Cd2 O2 135.52(9) . .
O6 Cd2 O2 70.44(8) 2 .
O8 Cd2 C8 118.78(10) 2 .
N2 Cd2 C8 116.35(10) . .
O1 Cd2 C8 27.57(9) . .
N1 Cd2 C8 120.79(10) . .
O6 Cd2 C8 86.55(9) 2 .
O2 Cd2 C8 27.59(8) . .
C8 O2 Cd2 87.97(19) . .
C26 N2 C28 119.3(4) . .
C26 N2 Cd2 125.0(3) . .
C28 N2 Cd2 115.5(2) . .
C1 C2 C3 120.3(3) . .
C1 C2 H2 119.8 . .
C3 C2 H2 119.8 . .
C7 O3 Cd1 115.5(2) . 3_565
C29 N3 C40 118.1(3) . .
C29 N3 Cd1 125.9(3) . .
C40 N3 Cd1 115.8(2) . .
C2 C3 C4 119.5(3) . .
C2 C3 C8 119.1(3) . .
C4 C3 C8 121.4(3) . .
C7 O4 Cd1 126.2(2) . .
C39 N4 C38 119.3(4) . .
C39 N4 Cd1 115.7(2) . .
C38 N4 Cd1 124.6(3) . .
C5 C4 C3 119.2(3) . .
C5 C4 C7 117.3(3) . .
C3 C4 C7 123.5(3) . .
C16 O5 Cd1 91.2(2) . 2_545
C4 C5 C6 121.4(3) . .
C4 C5 H5 119.3 . .
C6 C5 H5 119.3 . .
C16 O6 Cd2 148.2(2) . 2_545
C16 O6 Cd1 94.2(2) . 2_545
Cd2 O6 Cd1 116.86(9) 2_545 2_545
C5 C6 C1 118.8(3) . .
C5 C6 H6 120.6 . .
C1 C6 H6 120.6 . .
O4 C7 O3 124.4(3) . .
O4 C7 C4 119.7(3) . .
O3 C7 C4 115.6(3) . .
C15 O8 Cd2 115.9(2) . 2_545
O2 C8 O1 122.1(3) . .
O2 C8 C3 119.7(3) . .
O1 C8 C3 118.2(3) . .
O2 C8 Cd2 64.44(17) . .
O1 C8 Cd2 57.89(16) . .
C3 C8 Cd2 172.5(2) . .
C12 C9 C10 121.3(3) . .
C12 C9 S1 118.0(3) . .
C10 C9 S1 120.6(3) . .
C9 C10 C11 119.5(3) . .
C9 C10 H10 120.3 . .
C11 C10 H10 120.3 . .
H11A O11 H11B 106.2 . .
C14 C11 C10 119.6(3) . .
C14 C11 C16 121.5(3) . .
C10 C11 C16 118.8(3) . .
C9 C12 C13 119.3(3) . .
C9 C12 H12 120.4 . .
C13 C12 H12 120.4 . .
C12 C13 C14 120.6(3) . .
C12 C13 H13 119.7 . .
C14 C13 H13 119.7 . .
C13 C14 C11 119.6(3) . .
C13 C14 C15 118.0(3) . .
C11 C14 C15 122.4(3) . .
O7 C15 O8 126.2(3) . .
O7 C15 C14 118.7(3) . .
O8 C15 C14 115.1(3) . .
O5 C16 O6 121.6(3) . .
O5 C16 C11 118.4(3) . .
O6 C16 C11 120.0(3) . .
N1 C17 C18 122.6(5) . .
N1 C17 H17 118.7 . .
C18 C17 H17 118.7 . .
C19 C18 C17 120.2(5) . .
C19 C18 H18 119.9 . .
C17 C18 H18 119.9 . .
C18 C19 C20 119.9(4) . .
C18 C19 H19 120.0 . .
C20 C19 H19 120.0 . .
C27 C20 C19 116.8(5) . .
C27 C20 C21 118.5(4) . .
C19 C20 C21 124.7(4) . .
C22 C21 C20 122.1(4) . .
C22 C21 H21 119.0 . .
C20 C21 H21 119.0 . .
C21 C22 C23 120.7(5) . .
C21 C22 H22 119.7 . .
C23 C22 H22 119.7 . .
C28 C23 C24 117.5(4) . .
C28 C23 C22 119.4(4) . .
C24 C23 C22 123.1(5) . .
C25 C24 C23 119.7(4) . .
C25 C24 H24 120.1 . .
C23 C24 H24 120.1 . .
C24 C25 C26 119.1(5) . .
C24 C25 H25 120.5 . .
C26 C25 H25 120.5 . .
N2 C26 C25 122.8(4) . .
N2 C26 H26 118.6 . .
C25 C26 H26 118.6 . .
N1 C27 C20 122.2(4) . .
N1 C27 C28 117.9(3) . .
C20 C27 C28 119.8(4) . .
N2 C28 C23 121.5(4) . .
N2 C28 C27 119.0(3) . .
C23 C28 C27 119.4(4) . .
N3 C29 C30 123.4(4) . .
N3 C29 H29 118.3 . .
C30 C29 H29 118.3 . .
C31 C30 C29 119.1(5) . .
C31 C30 H30 120.5 . .
C29 C30 H30 120.5 . .
C30 C31 C32 119.5(4) . .
C30 C31 H31 120.3 . .
C32 C31 H31 120.3 . .
C31 C32 C40 118.3(4) . .
C31 C32 C33 123.0(5) . .
C40 C32 C33 118.7(5) . .
C34 C33 C32 122.2(5) . .
C34 C33 H33 118.9 . .
C32 C33 H33 118.9 . .
C33 C34 C35 121.0(5) . .
C33 C34 H34 119.5 . .
C35 C34 H34 119.5 . .
C36 C35 C39 116.9(5) . .
C36 C35 C34 123.7(5) . .
C39 C35 C34 119.4(5) . .
C37 C36 C35 120.3(5) . .
C37 C36 H36 119.9 . .
C35 C36 H36 119.9 . .
C36 C37 C38 120.5(5) . .
C36 C37 H37 119.7 . .
C38 C37 H37 119.7 . .
N4 C38 C37 120.4(5) . .
N4 C38 H38 119.8 . .
C37 C38 H38 119.8 . .
N4 C39 C35 122.7(4) . .
N4 C39 C40 118.9(3) . .
C35 C39 C40 118.4(4) . .
N3 C40 C32 121.6(4) . .
N3 C40 C39 118.2(3) . .
C32 C40 C39 120.2(4) . .

loop_
_geom_bond_atom_site_label_1
_geom_bond_atom_site_label_2
_geom_bond_distance
_geom_bond_site_symmetry_2
Cd1 O3 2.221(2) 3_565
Cd1 O4 2.331(2) .
Cd1 N3 2.356(3) .
Cd1 N4 2.371(3) .
Cd1 O6 2.415(2) 2
Cd1 O5 2.503(2) 2
S1 O10 1.436(2) .
S1 O9 1.437(2) .
S1 C1 1.771(3) .
S1 C9 1.775(3) .
O1 C8 1.256(4) .
O1 Cd2 2.299(2) .
N1 C17 1.338(5) .
N1 C27 1.354(5) .
N1 Cd2 2.334(3) .
C1 C2 1.379(4) .
C1 C6 1.391(4) .
Cd2 O8 2.226(3) 2
Cd2 N2 2.277(3) .
Cd2 O6 2.375(2) 2
Cd2 O2 2.442(2) .
Cd2 C8 2.705(3) .
O2 C8 1.254(4) .
N2 C26 1.324(5) .
N2 C28 1.351(4) .
C2 C3 1.394(4) .
C2 H2 0.9300 .
O3 C7 1.256(4) .
O3 Cd1 2.221(2) 3_565
N3 C29 1.322(5) .
N3 C40 1.359(5) .
C3 C4 1.401(4) .
C3 C8 1.505(4) .
O4 C7 1.245(4) .
N4 C39 1.339(5) .
N4 C38 1.348(5) .
C4 C5 1.387(4) .
C4 C7 1.507(4) .
O5 C16 1.231(4) .
O5 Cd1 2.503(2) 2_545
C5 C6 1.388(5) .
C5 H5 0.9300 .
O6 C16 1.274(4) .
O6 Cd2 2.375(2) 2_545
O6 Cd1 2.415(2) 2_545
C6 H6 0.9300 .
O7 C15 1.224(4) .
O8 C15 1.271(4) .
O8 Cd2 2.226(3) 2_545
C9 C12 1.380(5) .
C9 C10 1.383(4) .
C10 C11 1.399(4) .
C10 H10 0.9300 .
O11 H11A 0.9705 .
O11 H11B 0.9059 .
C11 C14 1.395(4) .
C11 C16 1.499(4) .
C12 C13 1.386(5) .
C12 H12 0.9300 .
C13 C14 1.395(4) .
C13 H13 0.9300 .
C14 C15 1.508(4) .
C17 C18 1.361(7) .
C17 H17 0.9300 .
C18 C19 1.351(8) .
C18 H18 0.9300 .
C19 C20 1.402(7) .
C19 H19 0.9300 .
C20 C27 1.405(5) .
C20 C21 1.434(7) .
C21 C22 1.335(7) .
C21 H21 0.9300 .
C22 C23 1.433(6) .
C22 H22 0.9300 .
C23 C28 1.405(5) .
C23 C24 1.407(6) .
C24 C25 1.366(7) .
C24 H24 0.9300 .
C25 C26 1.382(6) .
C25 H25 0.9300 .
C26 H26 0.9300 .
C27 C28 1.438(5) .
C29 C30 1.394(6) .
C29 H29 0.9300 .
C30 C31 1.354(7) .
C30 H30 0.9300 .
C31 C32 1.397(7) .
C31 H31 0.9300 .
C32 C40 1.404(5) .
C32 C33 1.431(7) .
C33 C34 1.329(8) .
C33 H33 0.9300 .
C34 C35 1.438(8) .
C34 H34 0.9300 .
C35 C36 1.392(8) .
C35 C39 1.418(5) .
C36 C37 1.348(8) .
C36 H36 0.9300 .
C37 C38 1.408(7) .
C37 H37 0.9300 .
C38 H38 0.9300 .
C39 C40 1.451(6) .

loop_
_geom_torsion_atom_site_label_1
_geom_torsion_atom_site_label_2
_geom_torsion_atom_site_label_3
_geom_torsion_atom_site_label_4
_geom_torsion
_geom_torsion_site_symmetry_1
_geom_torsion_site_symmetry_4
O10 S1 C1 C2 -154.1(2) . .
O9 S1 C1 C2 -22.9(3) . .
C9 S1 C1 C2 92.1(3) . .
O10 S1 C1 C6 24.6(3) . .
O9 S1 C1 C6 155.9(3) . .
C9 S1 C1 C6 -89.2(3) . .
C8 O1 Cd2 O8 134.3(2) . 2
C8 O1 Cd2 N2 -67.8(2) . .
C8 O1 Cd2 N1 -143.0(2) . .
C8 O1 Cd2 O6 49.2(2) . 2
C8 O1 Cd2 O2 -3.10(19) . .
C17 N1 Cd2 O8 47.4(3) . 2
C27 N1 Cd2 O8 -123.0(2) . 2
C17 N1 Cd2 N2 178.3(3) . .
C27 N1 Cd2 N2 7.9(2) . .
C17 N1 Cd2 O1 -52.0(3) . .
C27 N1 Cd2 O1 137.6(2) . .
C17 N1 Cd2 O6 101.9(4) . 2
C27 N1 Cd2 O6 -68.4(3) . 2
C17 N1 Cd2 O2 -101.0(3) . .
C27 N1 Cd2 O2 88.6(3) . .
C17 N1 Cd2 C8 -71.0(3) . .
C27 N1 Cd2 C8 118.7(2) . .
O8 Cd2 O2 C8 -65.4(2) 2 .
N2 Cd2 O2 C8 139.4(2) . .
O1 Cd2 O2 C8 3.10(19) . .
N1 Cd2 O2 C8 68.2(2) . .
O6 Cd2 O2 C8 -122.8(2) 2 .
O8 Cd2 N2 C26 -117.8(3) 2 .
O1 Cd2 N2 C26 89.0(3) . .
N1 Cd2 N2 C26 176.7(3) . .
O6 Cd2 N2 C26 -30.4(3) 2 .
O2 Cd2 N2 C26 40.7(3) . .
C8 Cd2 N2 C26 60.4(3) . .
O8 Cd2 N2 C28 57.1(3) 2 .
O1 Cd2 N2 C28 -96.1(2) . .
N1 Cd2 N2 C28 -8.4(2) . .
O6 Cd2 N2 C28 144.5(2) 2 .
O2 Cd2 N2 C28 -144.3(2) . .
C8 Cd2 N2 C28 -124.7(2) . .
C6 C1 C2 C3 -0.2(5) . .
S1 C1 C2 C3 178.5(2) . .
O3 Cd1 N3 C29 -143.7(3) 3_565 .
O4 Cd1 N3 C29 104.0(3) . .
N4 Cd1 N3 C29 -178.0(3) . .
O6 Cd1 N3 C29 -33.3(3) 2 .
O5 Cd1 N3 C29 -85.6(3) 2 .
O3 Cd1 N3 C40 40.7(4) 3_565 .
O4 Cd1 N3 C40 -71.5(2) . .
N4 Cd1 N3 C40 6.4(2) . .
O6 Cd1 N3 C40 151.2(2) 2 .
O5 Cd1 N3 C40 98.8(2) 2 .
C1 C2 C3 C4 0.8(5) . .
C1 C2 C3 C8 -179.7(3) . .
O3 Cd1 O4 C7 118.5(3) 3_565 .
N3 Cd1 O4 C7 -87.4(3) . .
N4 Cd1 O4 C7 -157.9(3) . .
O6 Cd1 O4 C7 2.7(4) 2 .
O5 Cd1 O4 C7 -138.8(4) 2 .
O3 Cd1 N4 C39 -171.4(2) 3_565 .
O4 Cd1 N4 C39 87.0(2) . .
N3 Cd1 N4 C39 -6.6(2) . .
O6 Cd1 N4 C39 -72.2(3) 2 .
O5 Cd1 N4 C39 -89.0(2) 2 .
O3 Cd1 N4 C38 16.3(3) 3_565 .
O4 Cd1 N4 C38 -85.3(3) . .
N3 Cd1 N4 C38 -178.9(3) . .
O6 Cd1 N4 C38 115.5(3) 2 .
O5 Cd1 N4 C38 98.7(3) 2 .
C2 C3 C4 C5 -0.5(5) . .
C8 C3 C4 C5 -180.0(3) . .
C2 C3 C4 C7 -179.3(3) . .
C8 C3 C4 C7 1.3(5) . .
C3 C4 C5 C6 -0.5(5) . .
C7 C4 C5 C6 178.4(3) . .
C4 C5 C6 C1 1.2(5) . .
C2 C1 C6 C5 -0.8(5) . .
S1 C1 C6 C5 -179.5(3) . .
Cd1 O4 C7 O3 -110.1(3) . .
Cd1 O4 C7 C4 75.6(4) . .
Cd1 O3 C7 O4 11.2(5) 3_565 .
Cd1 O3 C7 C4 -174.3(2) 3_565 .
C5 C4 C7 O4 93.7(4) . .
C3 C4 C7 O4 -87.5(4) . .
C5 C4 C7 O3 -81.1(4) . .
C3 C4 C7 O3 97.7(4) . .
Cd2 O2 C8 O1 -5.5(3) . .
Cd2 O2 C8 C3 172.9(3) . .
Cd2 O1 C8 O2 5.9(4) . .
Cd2 O1 C8 C3 -172.5(2) . .
C2 C3 C8 O2 -170.8(3) . .
C4 C3 C8 O2 8.7(5) . .
C2 C3 C8 O1 7.6(5) . .
C4 C3 C8 O1 -172.9(3) . .
C2 C3 C8 Cd2 -49.4(18) . .
C4 C3 C8 Cd2 130.1(16) . .
O8 Cd2 C8 O2 132.13(19) 2 .
N2 Cd2 C8 O2 -46.2(2) . .
O1 Cd2 C8 O2 -174.5(3) . .
N1 Cd2 C8 O2 -130.8(2) . .
O6 Cd2 C8 O2 52.5(2) 2 .
O8 Cd2 C8 O1 -53.4(2) 2 .
N2 Cd2 C8 O1 128.3(2) . .
N1 Cd2 C8 O1 43.7(2) . .
O6 Cd2 C8 O1 -133.0(2) 2 .
O2 Cd2 C8 O1 174.5(3) . .
O8 Cd2 C8 C3 7.4(17) 2 .
N2 Cd2 C8 C3 -171.0(17) . .
O1 Cd2 C8 C3 60.8(17) . .
N1 Cd2 C8 C3 104.5(17) . .
O6 Cd2 C8 C3 -72.2(17) 2 .
O2 Cd2 C8 C3 -124.7(18) . .
O10 S1 C9 C12 -35.2(3) . .
O9 S1 C9 C12 -167.1(3) . .
C1 S1 C9 C12 78.5(3) . .
O10 S1 C9 C10 146.7(3) . .
O9 S1 C9 C10 14.7(3) . .
C1 S1 C9 C10 -99.7(3) . .
C12 C9 C10 C11 -2.6(5) . .
S1 C9 C10 C11 175.5(2) . .
C9 C10 C11 C14 1.3(5) . .
C9 C10 C11 C16 177.4(3) . .
C10 C9 C12 C13 1.2(5) . .
S1 C9 C12 C13 -177.0(3) . .
C9 C12 C13 C14 1.4(5) . .
C12 C13 C14 C11 -2.6(5) . .
C12 C13 C14 C15 177.1(3) . .
C10 C11 C14 C13 1.2(5) . .
C16 C11 C14 C13 -174.7(3) . .
C10 C11 C14 C15 -178.5(3) . .
C16 C11 C14 C15 5.6(5) . .
Cd2 O8 C15 O7 84.5(4) 2_545 .
Cd2 O8 C15 C14 -98.4(3) 2_545 .
C13 C14 C15 O7 88.0(4) . .
C11 C14 C15 O7 -92.3(4) . .
C13 C14 C15 O8 -89.3(4) . .
C11 C14 C15 O8 90.3(4) . .
Cd1 O5 C16 O6 4.5(3) 2_545 .
Cd1 O5 C16 C11 -173.8(3) 2_545 .
Cd2 O6 C16 O5 -173.1(3) 2_545 .
Cd1 O6 C16 O5 -4.7(4) 2_545 .
Cd2 O6 C16 C11 5.3(6) 2_545 .
Cd1 O6 C16 C11 173.6(3) 2_545 .
C14 C11 C16 O5 136.5(3) . .
C10 C11 C16 O5 -39.5(5) . .
C14 C11 C16 O6 -41.9(5) . .
C10 C11 C16 O6 142.1(3) . .
C27 N1 C17 C18 -2.6(6) . .
Cd2 N1 C17 C18 -172.6(3) . .
N1 C17 C18 C19 2.1(7) . .
C17 C18 C19 C20 0.6(7) . .
C18 C19 C20 C27 -2.5(6) . .
C18 C19 C20 C21 176.1(4) . .
C27 C20 C21 C22 -3.5(7) . .
C19 C20 C21 C22 178.0(4) . .
C20 C21 C22 C23 1.4(8) . .
C21 C22 C23 C28 2.2(7) . .
C21 C22 C23 C24 -178.8(4) . .
C28 C23 C24 C25 -0.4(6) . .
C22 C23 C24 C25 -179.4(4) . .
C23 C24 C25 C26 1.6(7) . .
C28 N2 C26 C25 -1.1(6) . .
Cd2 N2 C26 C25 173.6(3) . .
C24 C25 C26 N2 -0.9(7) . .
C17 N1 C27 C20 0.6(5) . .
Cd2 N1 C27 C20 171.8(3) . .
C17 N1 C27 C28 -178.1(3) . .
Cd2 N1 C27 C28 -6.8(4) . .
C19 C20 C27 N1 1.9(5) . .
C21 C20 C27 N1 -176.7(3) . .
C19 C20 C27 C28 -179.4(3) . .
C21 C20 C27 C28 1.9(5) . .
C26 N2 C28 C23 2.4(5) . .
Cd2 N2 C28 C23 -172.8(3) . .
C26 N2 C28 C27 -176.6(3) . .
Cd2 N2 C28 C27 8.2(4) . .
C24 C23 C28 N2 -1.6(5) . .
C22 C23 C28 N2 177.4(4) . .
C24 C23 C28 C27 177.3(3) . .
C22 C23 C28 C27 -3.7(5) . .
N1 C27 C28 N2 -0.8(5) . .
C20 C27 C28 N2 -179.4(3) . .
N1 C27 C28 C23 -179.8(3) . .
C20 C27 C28 C23 1.6(5) . .
C40 N3 C29 C30 1.2(6) . .
Cd1 N3 C29 C30 -174.2(3) . .
N3 C29 C30 C31 -0.2(6) . .
C29 C30 C31 C32 -0.9(6) . .
C30 C31 C32 C40 1.0(6) . .
C30 C31 C32 C33 -178.2(4) . .
C31 C32 C33 C34 -179.7(5) . .
C40 C32 C33 C34 1.0(7) . .
C32 C33 C34 C35 -1.2(8) . .
C33 C34 C35 C36 -179.8(5) . .
C33 C34 C35 C39 0.4(7) . .
C39 C35 C36 C37 -0.1(7) . .
C34 C35 C36 C37 -180.0(5) . .
C35 C36 C37 C38 -0.4(8) . .
C39 N4 C38 C37 0.7(6) . .
Cd1 N4 C38 C37 172.8(3) . .
C36 C37 C38 N4 0.1(7) . .
C38 N4 C39 C35 -1.2(5) . .
Cd1 N4 C39 C35 -174.0(3) . .
C38 N4 C39 C40 179.0(3) . .
Cd1 N4 C39 C40 6.2(4) . .
C36 C35 C39 N4 1.0(6) . .
C34 C35 C39 N4 -179.2(4) . .
C36 C35 C39 C40 -179.3(4) . .
C34 C35 C39 C40 0.6(5) . .
C29 N3 C40 C32 -1.1(5) . .
Cd1 N3 C40 C32 174.8(3) . .
C29 N3 C40 C39 178.2(3) . .
Cd1 N3 C40 C39 -5.9(4) . .
C31 C32 C40 N3 0.0(5) . .
C33 C32 C40 N3 179.3(3) . .
C31 C32 C40 C39 -179.3(3) . .
C33 C32 C40 C39 -0.1(5) . .
N4 C39 C40 N3 -0.3(5) . .
C35 C39 C40 N3 179.9(3) . .
N4 C39 C40 C32 179.1(3) . .
C35 C39 C40 C32 -0.7(5) . .
